data_4117861
loop_
_publ_author_name
'Jes\'us Campos'
'Joaqu\'in L\'opez-Serrano'
'Eleuterio \'Alvarez'
'Ernesto Carmona'

_publ_section_title
;
 Cationic Ir(III) Alkylidenes Are Key Intermediates in C-H Bond Activation
 and C-C Bond-Forming Reactions
;
_journal_name_full 'Journal of the American Chemical Society'
_journal_page_first 7165
_journal_page_last 7175
_journal_paper_doi 10.1021/ja301759m
_journal_volume 134
_journal_year 2012
_chemical_absolute_configuration ad
_chemical_formula_moiety 'C30 H44 Ir P2, C32 H12 B F24'
_chemical_formula_sum 'C62 H56 B F24 Ir P2'
_chemical_formula_weight 1522.02
_chemical_name_systematic
; 
 ? 
;
_space_group_IT_number 4
_symmetry_cell_setting monoclinic
_symmetry_space_group_name_Hall 'P 2yb'
_symmetry_space_group_name_H-M 'P 1 21 1'
_atom_sites_solution_hydrogens geom
_atom_sites_solution_primary direct
_atom_sites_solution_secondary difmap
_audit_creation_method SHELXL-97
_cell_angle_alpha 90.00
_cell_angle_beta 106.6280(10)
_cell_angle_gamma 90.00
_cell_formula_units_Z 2
_cell_length_a 12.5935(4)
_cell_length_b 13.3827(4)
_cell_length_c 18.9554(6)
_cell_measurement_reflns_used 9796
_cell_measurement_temperature 173(2)
_cell_measurement_theta_max 30.50
_cell_measurement_theta_min 2.27
_cell_volume 3061.06(17)
_computing_cell_refinement 'APEX2 Software Suite (Bruker, 2007)'
_computing_data_collection 'APEX2 Software Suite (Bruker, 2007)'
_computing_data_reduction 'APEX2 Software Suite (Bruker, 2007)'
_computing_molecular_graphics 'SHELXTL (Sheldrick, 2008)'
_computing_publication_material 'SHELXTL and publCIF (Westrip, 2010)'
_computing_structure_refinement 'SHELXL97 (Sheldrick, 2008)'
_computing_structure_solution 'SIR2002 (Burla et al., 2003)'
_diffrn_ambient_temperature 173(2)
_diffrn_detector_area_resol_mean 8.26
_diffrn_measured_fraction_theta_full 0.990
_diffrn_measured_fraction_theta_max 0.990
_diffrn_measurement_device_type
;
 Bruker-Nonius X8kappa APEX II CCD area detector
;
_diffrn_measurement_method 'phi and omega scans with narrow frames'
_diffrn_radiation_monochromator graphite
_diffrn_radiation_source 'fine-focus sealed tube'
_diffrn_radiation_type MoK\a
_diffrn_radiation_wavelength 0.71073
_diffrn_reflns_av_R_equivalents 0.0240
_diffrn_reflns_av_sigmaI/netI 0.0316
_diffrn_reflns_limit_h_max 15
_diffrn_reflns_limit_h_min -11
_diffrn_reflns_limit_k_max 16
_diffrn_reflns_limit_k_min -16
_diffrn_reflns_limit_l_max 11
_diffrn_reflns_limit_l_min -22
_diffrn_reflns_number 54690
_diffrn_reflns_theta_full 25.25
_diffrn_reflns_theta_max 25.25
_diffrn_reflns_theta_min 2.31
_diffrn_standards_decay_% 0
_exptl_absorpt_coefficient_mu 2.346
_exptl_absorpt_correction_T_max 0.6263
_exptl_absorpt_correction_T_min 0.3334
_exptl_absorpt_correction_type multi-scan
_exptl_absorpt_process_details
;
program SADABS, Bruker (2001).
;
_exptl_crystal_colour colourless
_exptl_crystal_density_diffrn 1.651
_exptl_crystal_description prism
_exptl_crystal_F_000 1512
_exptl_crystal_size_max 0.60
_exptl_crystal_size_mid 0.26
_exptl_crystal_size_min 0.22
_refine_diff_density_max 0.608
_refine_diff_density_min -0.384
_refine_diff_density_rms 0.053
_refine_ls_abs_structure_details 'Flack H D (1983), Acta Cryst. A39, 876-881'
_refine_ls_abs_structure_Flack 0.004(3)
_refine_ls_extinction_method none
_refine_ls_goodness_of_fit_ref 1.038
_refine_ls_hydrogen_treatment constr
_refine_ls_matrix_type fullcycle
_refine_ls_number_parameters 823
_refine_ls_number_reflns 10513
_refine_ls_number_restraints 0
_refine_ls_restrained_S_all 1.004
_refine_ls_R_factor_all 0.0204
_refine_ls_R_factor_gt 0.0195
_refine_ls_shift/su_max 0.002
_refine_ls_shift/su_mean 0.000
_refine_ls_structure_factor_coef Fsqd
_refine_ls_weighting_details 'calc w=1/[\s^2^(Fo^2^)+(0.0217P)^2^+1.1386P] where P=(Fo^2^+2Fc^2^)/3'
_refine_ls_weighting_scheme calc
_refine_ls_wR_factor_gt 0.0498
_refine_ls_wR_factor_ref 0.0502
_reflns_number_gt 10240
_reflns_number_total 10513
_reflns_threshold_expression >2sigma(I)
_cod_data_source_file ja301759m_si_004.cif
_cod_data_source_block 1-PMe3+
_cod_original_cell_volume 3061.06(16)
_cod_original_sg_symbol_H-M 'P 21'
_cod_database_code 4117861

loop_
_symmetry_equiv_pos_as_xyz
'x, y, z'
'-x, y+1/2, -z'

loop_
_atom_site_label
_atom_site_type_symbol
_atom_site_fract_x
_atom_site_fract_y
_atom_site_fract_z
_atom_site_U_iso_or_equiv
_atom_site_adp_type
_atom_site_occupancy
_atom_site_symmetry_multiplicity
_atom_site_calc_flag
_atom_site_refinement_flags
Ir1 Ir 0.782647(7) 0.14952(3) 0.187721(4) 0.02487(3) Uani 1 1 d U
P1 P 0.85739(6) 0.22065(6) 0.30057(4) 0.02384(15) Uani 1 1 d U
P2 P 0.94740(7) 0.08932(7) 0.17940(5) 0.03475(18) Uani 1 1 d U
C1 C 0.6821(3) 0.0154(3) 0.13124(19) 0.0398(7) Uani 1 1 d U
C2 C 0.6580(3) 0.1003(3) 0.08380(17) 0.0391(7) Uani 1 1 d U
C3 C 0.6049(3) 0.1721(2) 0.11813(17) 0.0393(8) Uani 1 1 d U
C4 C 0.5996(3) 0.1346(3) 0.18598(17) 0.0422(9) Uani 1 1 d U
C5 C 0.6493(3) 0.0359(3) 0.19531(19) 0.0391(7) Uani 1 1 d U
C6 C 0.7143(4) -0.0859(3) 0.1107(3) 0.0586(11) Uani 1 1 d U
H6A H 0.7619 -0.1189 0.1546 0.088 Uiso 1 1 calc R
H6B H 0.7546 -0.0789 0.0738 0.088 Uiso 1 1 calc R
H6C H 0.6475 -0.1261 0.0904 0.088 Uiso 1 1 calc R
C7 C 0.6644(4) 0.1063(3) 0.00538(18) 0.0566(11) Uani 1 1 d U
H7A H 0.5899 0.0989 -0.0288 0.085 Uiso 1 1 calc R
H7B H 0.7121 0.0526 -0.0033 0.085 Uiso 1 1 calc R
H7C H 0.6952 0.1711 -0.0026 0.085 Uiso 1 1 calc R
C8 C 0.5525(4) 0.2676(3) 0.0822(2) 0.0590(11) Uani 1 1 d U
H8A H 0.4751 0.2550 0.0548 0.089 Uiso 1 1 calc R
H8B H 0.5929 0.2917 0.0483 0.089 Uiso 1 1 calc R
H8C H 0.5557 0.3182 0.1201 0.089 Uiso 1 1 calc R
C9 C 0.5321(3) 0.1765(3) 0.2326(2) 0.0538(12) Uani 1 1 d U
H9A H 0.5342 0.2497 0.2312 0.081 Uiso 1 1 calc R
H9B H 0.5628 0.1536 0.2835 0.081 Uiso 1 1 calc R
H9C H 0.4553 0.1537 0.2137 0.081 Uiso 1 1 calc R
C10 C 0.6448(4) -0.0386(4) 0.2533(2) 0.0645(12) Uani 1 1 d U
H10A H 0.5796 -0.0815 0.2350 0.097 Uiso 1 1 calc R
H10B H 0.6399 -0.0034 0.2976 0.097 Uiso 1 1 calc R
H10C H 0.7120 -0.0798 0.2654 0.097 Uiso 1 1 calc R
C11 C 0.9113(2) 0.3418(2) 0.28286(15) 0.0261(6) Uani 1 1 d U
C12 C 0.8991(3) 0.3578(2) 0.20825(16) 0.0287(6) Uani 1 1 d U
C13 C 0.9460(3) 0.4436(2) 0.18714(18) 0.0372(7) Uani 1 1 d U
H13 H 0.9407 0.4545 0.1367 0.045 Uiso 1 1 calc R
C14 C 0.9992(3) 0.5117(3) 0.2388(2) 0.0422(8) Uani 1 1 d U
H14 H 1.0303 0.5699 0.2240 0.051 Uiso 1 1 calc R
C15 C 1.0082(3) 0.4966(2) 0.31300(18) 0.0369(7) Uani 1 1 d U
H15 H 1.0440 0.5457 0.3480 0.044 Uiso 1 1 calc R
C16 C 0.9659(3) 0.4115(2) 0.33686(17) 0.0310(6) Uani 1 1 d U
C17 C 0.8312(3) 0.2874(2) 0.15086(16) 0.0334(7) Uani 1 1 d U
H17A H 0.8739 0.2723 0.1157 0.040 Uiso 1 1 calc R
H17B H 0.7632 0.3231 0.1231 0.040 Uiso 1 1 calc R
C18 C 0.9767(3) 0.4013(3) 0.41745(17) 0.0400(8) Uani 1 1 d U
H18A H 1.0411 0.3596 0.4408 0.060 Uiso 1 1 calc R
H18B H 0.9096 0.3701 0.4238 0.060 Uiso 1 1 calc R
H18C H 0.9864 0.4676 0.4404 0.060 Uiso 1 1 calc R
C19 C 0.7619(2) 0.2395(2) 0.35642(14) 0.0263(6) Uani 1 1 d U
C20 C 0.6949(3) 0.3261(2) 0.34827(17) 0.0318(7) Uani 1 1 d U
C21 C 0.6300(3) 0.3406(3) 0.39563(19) 0.0411(8) Uani 1 1 d U
H21 H 0.5875 0.4000 0.3920 0.049 Uiso 1 1 calc R
C22 C 0.6266(3) 0.2696(3) 0.44812(19) 0.0464(9) Uani 1 1 d U
H22 H 0.5837 0.2817 0.4811 0.056 Uiso 1 1 calc R
C23 C 0.6838(3) 0.1834(3) 0.45283(18) 0.0422(9) Uani 1 1 d U
H23 H 0.6775 0.1341 0.4874 0.051 Uiso 1 1 calc R
C24 C 0.7527(2) 0.1654(3) 0.40733(14) 0.0312(8) Uani 1 1 d U
C25 C 0.6862(3) 0.4036(3) 0.2887(2) 0.0417(8) Uani 1 1 d U
H25A H 0.7488 0.4500 0.3039 0.063 Uiso 1 1 calc R
H25B H 0.6167 0.4407 0.2807 0.063 Uiso 1 1 calc R
H25C H 0.6874 0.3703 0.2429 0.063 Uiso 1 1 calc R
C26 C 0.8087(3) 0.0642(3) 0.4153(2) 0.0433(8) Uani 1 1 d U
H26A H 0.8234 0.0462 0.3689 0.065 Uiso 1 1 calc R
H26B H 0.7602 0.0140 0.4275 0.065 Uiso 1 1 calc R
H26C H 0.8788 0.0671 0.4547 0.065 Uiso 1 1 calc R
C27 C 0.9824(2) 0.1677(3) 0.36620(15) 0.0346(8) Uani 1 1 d U
H27A H 1.0487 0.1968 0.3570 0.052 Uiso 1 1 calc R
H27B H 0.9831 0.0951 0.3598 0.052 Uiso 1 1 calc R
H27C H 0.9818 0.1831 0.4166 0.052 Uiso 1 1 calc R
C28 C 0.9453(4) 0.0575(3) 0.0856(2) 0.0528(10) Uani 1 1 d U
H28A H 1.0198 0.0376 0.0847 0.079 Uiso 1 1 calc R
H28B H 0.9212 0.1157 0.0536 0.079 Uiso 1 1 calc R
H28C H 0.8936 0.0021 0.0680 0.079 Uiso 1 1 calc R
C29 C 0.9969(4) -0.0260(3) 0.2283(2) 0.0537(10) Uani 1 1 d U
H29A H 0.9367 -0.0751 0.2177 0.081 Uiso 1 1 calc R
H29B H 1.0220 -0.0128 0.2813 0.081 Uiso 1 1 calc R
H29C H 1.0588 -0.0522 0.2121 0.081 Uiso 1 1 calc R
C30 C 1.0695(3) 0.1691(3) 0.2059(2) 0.0533(11) Uani 1 1 d U
H30A H 1.1321 0.1347 0.1955 0.080 Uiso 1 1 calc R
H30B H 1.0878 0.1840 0.2586 0.080 Uiso 1 1 calc R
H30C H 1.0545 0.2316 0.1778 0.080 Uiso 1 1 calc R
F1 F 0.2531(2) 0.44969(18) 0.44204(12) 0.0612(6) Uani 1 1 d U
F2 F 0.3944(3) 0.3646(4) 0.44590(18) 0.1275(17) Uani 1 1 d U
F3 F 0.2346(3) 0.3100(2) 0.39172(14) 0.0830(9) Uani 1 1 d U
F4 F 0.2591(2) 0.27104(15) 0.14164(12) 0.0574(6) Uani 1 1 d U
F5 F 0.3403(3) 0.38548(19) 0.09875(14) 0.0750(8) Uani 1 1 d U
F6 F 0.1706(3) 0.4000(2) 0.08794(16) 0.0887(10) Uani 1 1 d U
F7 F 0.61709(17) 0.67651(15) 0.08692(9) 0.0481(6) Uani 1 1 d U
F8 F 0.6697(3) 0.53613(16) 0.13818(14) 0.0684(8) Uani 1 1 d U
F9 F 0.78309(15) 0.6584(3) 0.15353(10) 0.0620(6) Uani 1 1 d U
F10 F 0.8607(2) 0.6471(4) 0.42416(12) 0.0935(9) Uani 1 1 d U
F11 F 0.7325(2) 0.6846(4) 0.47165(12) 0.121(2) Uani 1 1 d U
F12 F 0.8138(3) 0.7914(3) 0.43062(19) 0.1145(13) Uani 1 1 d U
F13 F 0.4005(3) 0.9622(3) 0.0521(3) 0.1322(17) Uani 1 1 d U
F14 F 0.3102(5) 1.0515(2) 0.09972(19) 0.1331(17) Uani 1 1 d U
F15 F 0.2421(3) 1.0019(2) -0.00703(16) 0.0970(12) Uani 1 1 d U
F16 F -0.0754(2) 0.7891(2) 0.0825(2) 0.0905(10) Uani 1 1 d U
F17 F -0.01958(15) 0.6417(2) 0.06963(11) 0.0572(5) Uani 1 1 d U
F18 F -0.0422(2) 0.7458(2) -0.01645(13) 0.0630(6) Uani 1 1 d U
F19 F 0.02893(19) 0.88913(17) 0.41218(13) 0.0539(6) Uani 1 1 d U
F20 F 0.08245(18) 0.73915(19) 0.44220(13) 0.0579(6) Uani 1 1 d U
F21 F -0.00124(16) 0.77371(17) 0.33071(11) 0.0447(5) Uani 1 1 d U
F22 F 0.4224(3) 1.0488(3) 0.4787(2) 0.1152(13) Uani 1 1 d U
F23 F 0.3374(4) 1.1091(2) 0.3811(3) 0.1516(19) Uani 1 1 d U
F24 F 0.4887(3) 1.0410(3) 0.3899(3) 0.1347(18) Uani 1 1 d U
C31 C 0.3306(2) 0.5884(2) 0.26614(16) 0.0236(7) Uani 1 1 d U
C32 C 0.3288(3) 0.5405(2) 0.33118(17) 0.0257(7) Uani 1 1 d U
H32 H 0.3429 0.5783 0.3753 0.031 Uiso 1 1 calc R
C33 C 0.3069(3) 0.4378(2) 0.33321(17) 0.0292(6) Uani 1 1 d U
C34 C 0.2877(3) 0.3795(2) 0.27009(18) 0.0310(7) Uani 1 1 d U
H34 H 0.2732 0.3100 0.2713 0.037 Uiso 1 1 calc R
C35 C 0.2904(3) 0.4257(2) 0.20586(17) 0.0283(6) Uani 1 1 d U
C36 C 0.3114(3) 0.5270(2) 0.20409(17) 0.0253(7) Uani 1 1 d U
H36 H 0.3129 0.5562 0.1587 0.030 Uiso 1 1 calc R
C37 C 0.3008(3) 0.3904(2) 0.40378(19) 0.0379(8) Uani 1 1 d U
C38 C 0.2646(3) 0.3698(3) 0.1348(2) 0.0429(8) Uani 1 1 d U
C39 C 0.4944(2) 0.7040(2) 0.26910(15) 0.0229(6) Uani 1 1 d U
C40 C 0.5336(2) 0.68185(19) 0.20876(15) 0.0239(6) Uani 1 1 d U
H40 H 0.4816 0.6775 0.1614 0.029 Uiso 1 1 calc R
C41 C 0.6446(2) 0.66607(19) 0.21502(14) 0.0250(7) Uani 1 1 d U
C42 C 0.7235(2) 0.6716(2) 0.28317(16) 0.0287(7) Uani 1 1 d U
H42 H 0.7998 0.6610 0.2880 0.034 Uiso 1 1 calc R
C43 C 0.6870(3) 0.6930(2) 0.34403(16) 0.0297(6) Uani 1 1 d U
C44 C 0.5762(3) 0.7082(2) 0.33738(16) 0.0269(6) Uani 1 1 d U
H44 H 0.5544 0.7220 0.3804 0.032 Uiso 1 1 calc R
C45 C 0.6793(3) 0.6350(3) 0.14860(15) 0.0356(8) Uani 1 1 d U
C46 C 0.7714(3) 0.7002(3) 0.4200(2) 0.0458(9) Uani 1 1 d U
C47 C 0.2894(2) 0.7545(2) 0.18219(14) 0.0246(8) Uani 1 1 d U
C48 C 0.3250(3) 0.8366(2) 0.14930(16) 0.0275(6) Uani 1 1 d U
H48 H 0.3983 0.8607 0.1700 0.033 Uiso 1 1 calc R
C49 C 0.2575(3) 0.8845(2) 0.08767(16) 0.0293(6) Uani 1 1 d U
C50 C 0.1499(3) 0.8528(2) 0.05626(17) 0.0311(7) Uani 1 1 d U
H50 H 0.1032 0.8858 0.0145 0.037 Uiso 1 1 calc R
C51 C 0.1118(3) 0.7713(2) 0.08743(16) 0.0292(6) Uani 1 1 d U
C52 C 0.1801(3) 0.7245(2) 0.14892(16) 0.0276(6) Uani 1 1 d U
H52 H 0.1514 0.6695 0.1694 0.033 Uiso 1 1 calc R
C53 C 0.3004(3) 0.9738(3) 0.05732(19) 0.0431(8) Uani 1 1 d U
C54 C -0.0055(3) 0.7370(3) 0.0567(2) 0.0402(8) Uani 1 1 d U
C55 C 0.3251(3) 0.7774(2) 0.32013(16) 0.0234(7) Uani 1 1 d U
C56 C 0.2258(2) 0.7616(2) 0.33736(15) 0.0245(6) Uani 1 1 d U
H56 H 0.1864 0.7012 0.3220 0.029 Uiso 1 1 calc R
C57 C 0.1824(3) 0.8310(2) 0.37622(16) 0.0271(6) Uani 1 1 d U
C58 C 0.2373(3) 0.9183(2) 0.40147(17) 0.0334(7) Uani 1 1 d U
H58 H 0.2090 0.9647 0.4295 0.040 Uiso 1 1 calc R
C59 C 0.3370(3) 0.9365(3) 0.38433(19) 0.0361(8) Uani 1 1 d U
C60 C 0.3800(3) 0.8670(2) 0.34546(17) 0.0288(6) Uani 1 1 d U
H60 H 0.4485 0.8808 0.3358 0.035 Uiso 1 1 calc R
C61 C 0.0741(3) 0.8086(3) 0.39071(17) 0.0339(7) Uani 1 1 d U
C62 C 0.3963(4) 1.0329(3) 0.4074(3) 0.0580(11) Uani 1 1 d U
B1 B 0.3616(3) 0.7058(3) 0.26071(17) 0.0237(8) Uani 1 1 d U

loop_
_atom_site_aniso_label
_atom_site_aniso_U_11
_atom_site_aniso_U_22
_atom_site_aniso_U_33
_atom_site_aniso_U_23
_atom_site_aniso_U_13
_atom_site_aniso_U_12
Ir1 0.02880(6) 0.02249(5) 0.02302(5) 0.00218(6) 0.00694(4) -0.00131(7)
P1 0.0265(4) 0.0227(3) 0.0223(3) 0.0040(3) 0.0069(3) -0.0017(3)
P2 0.0365(5) 0.0336(5) 0.0376(4) -0.0004(3) 0.0160(4) 0.0002(4)
C1 0.0353(19) 0.0359(17) 0.0437(17) -0.0088(14) 0.0040(14) -0.0082(14)
C2 0.0375(19) 0.0408(17) 0.0332(15) -0.0044(13) 0.0006(14) -0.0022(15)
C3 0.0295(15) 0.044(2) 0.0374(15) -0.0032(13) -0.0016(12) 0.0002(14)
C4 0.0271(14) 0.056(3) 0.0387(14) -0.0143(17) 0.0025(12) -0.0115(17)
C5 0.0345(19) 0.0393(17) 0.0408(17) -0.0047(14) 0.0062(14) -0.0147(14)
C6 0.059(3) 0.037(2) 0.074(3) -0.0172(19) 0.011(2) -0.0077(19)
C7 0.056(3) 0.079(3) 0.0301(16) -0.0058(16) 0.0045(16) 0.007(2)
C8 0.049(2) 0.056(2) 0.059(2) 0.0001(19) -0.0059(19) 0.014(2)
C9 0.0314(18) 0.078(4) 0.0529(19) -0.0266(19) 0.0142(15) -0.0122(17)
C10 0.065(3) 0.065(3) 0.061(2) 0.011(2) 0.015(2) -0.033(2)
C11 0.0266(16) 0.0227(14) 0.0297(13) 0.0051(11) 0.0090(12) 0.0013(12)
C12 0.0301(17) 0.0261(15) 0.0310(14) 0.0071(11) 0.0107(13) 0.0006(12)
C13 0.041(2) 0.0322(16) 0.0401(17) 0.0095(13) 0.0136(15) -0.0051(14)
C14 0.039(2) 0.0337(18) 0.0541(19) 0.0112(15) 0.0145(16) -0.0086(15)
C15 0.0309(18) 0.0342(17) 0.0438(17) -0.0046(14) 0.0082(14) -0.0080(14)
C16 0.0254(16) 0.0281(16) 0.0381(15) -0.0006(12) 0.0069(13) -0.0019(13)
C17 0.0433(19) 0.0297(16) 0.0255(13) 0.0089(12) 0.0070(13) -0.0005(13)
C18 0.044(2) 0.0410(19) 0.0323(15) -0.0060(14) 0.0062(14) -0.0141(16)
C19 0.0271(16) 0.0286(15) 0.0224(13) -0.0017(11) 0.0060(11) -0.0059(12)
C20 0.0279(17) 0.0299(16) 0.0372(15) -0.0051(13) 0.0084(13) -0.0034(13)
C21 0.0321(19) 0.048(2) 0.0443(18) -0.0136(15) 0.0132(15) -0.0043(15)
C22 0.034(2) 0.071(3) 0.0379(17) -0.0091(17) 0.0160(15) -0.0081(18)
C23 0.0371(18) 0.060(2) 0.0317(15) 0.0044(13) 0.0136(13) -0.0132(15)
C24 0.0300(14) 0.038(2) 0.0242(11) 0.0010(13) 0.0063(10) -0.0070(15)
C25 0.0345(19) 0.0297(17) 0.061(2) 0.0080(16) 0.0144(16) 0.0040(15)
C26 0.056(2) 0.0305(18) 0.0450(19) 0.0125(15) 0.0165(17) -0.0069(16)
C27 0.0289(15) 0.041(2) 0.0307(13) 0.0075(13) 0.0029(11) 0.0016(14)
C28 0.061(3) 0.060(2) 0.0475(19) -0.0035(18) 0.0312(19) 0.004(2)
C29 0.055(3) 0.049(2) 0.058(2) 0.0081(18) 0.017(2) 0.0211(19)
C30 0.0413(19) 0.057(3) 0.069(2) -0.0084(19) 0.0275(17) -0.0069(18)
F1 0.0942(19) 0.0553(14) 0.0488(12) 0.0087(11) 0.0443(13) 0.0087(13)
F2 0.0600(18) 0.245(5) 0.086(2) 0.111(3) 0.0341(16) 0.063(2)
F3 0.145(3) 0.0536(16) 0.0631(15) 0.0031(12) 0.0498(17) -0.0287(17)
F4 0.0934(19) 0.0271(11) 0.0572(13) -0.0145(9) 0.0305(12) -0.0128(11)
F5 0.123(2) 0.0617(16) 0.0613(15) -0.0246(13) 0.0608(16) -0.0231(16)
F6 0.089(2) 0.0720(19) 0.0715(18) -0.0396(15) -0.0316(16) 0.0230(16)
F7 0.0529(12) 0.0662(17) 0.0294(8) 0.0076(8) 0.0184(8) 0.0143(10)
F8 0.132(2) 0.0333(11) 0.0621(14) -0.0082(10) 0.0628(15) 0.0065(13)
F9 0.0397(10) 0.1046(18) 0.0522(10) 0.0035(18) 0.0298(8) 0.0073(18)
F10 0.0546(14) 0.155(3) 0.0558(12) -0.011(2) -0.0090(10) 0.045(3)
F11 0.0456(14) 0.280(7) 0.0304(10) -0.0012(19) 0.0021(10) -0.028(2)
F12 0.114(3) 0.094(2) 0.094(2) -0.0271(19) -0.036(2) -0.029(2)
F13 0.076(2) 0.112(3) 0.226(5) 0.106(3) 0.071(3) 0.005(2)
F14 0.280(5) 0.0463(16) 0.087(2) -0.0115(15) 0.075(3) -0.063(2)
F15 0.098(2) 0.104(2) 0.0666(16) 0.0533(16) -0.0125(15) -0.0446(19)
F16 0.0362(14) 0.102(2) 0.141(3) -0.062(2) 0.0384(16) -0.0073(14)
F17 0.0387(10) 0.0529(13) 0.0663(11) 0.0122(15) -0.0069(8) -0.0142(14)
F18 0.0457(14) 0.0759(17) 0.0511(12) 0.0093(11) -0.0120(10) -0.0014(12)
F19 0.0443(13) 0.0567(13) 0.0732(14) -0.0108(11) 0.0371(11) 0.0050(10)
F20 0.0334(12) 0.0828(17) 0.0612(13) 0.0397(12) 0.0195(10) 0.0041(11)
F21 0.0280(10) 0.0654(13) 0.0423(10) -0.0016(9) 0.0124(8) -0.0041(10)
F22 0.151(3) 0.102(2) 0.105(2) -0.068(2) 0.057(2) -0.078(2)
F23 0.156(4) 0.0273(14) 0.242(5) -0.009(2) 0.010(4) -0.0140(18)
F24 0.144(3) 0.091(2) 0.226(4) -0.105(3) 0.143(3) -0.089(2)
C31 0.0178(16) 0.0257(15) 0.0278(15) -0.0020(12) 0.0073(12) -0.0021(13)
C32 0.0285(19) 0.0235(16) 0.0268(15) -0.0020(12) 0.0107(13) -0.0017(13)
C33 0.0290(18) 0.0267(15) 0.0342(15) 0.0046(12) 0.0128(14) 0.0046(14)
C34 0.0310(18) 0.0226(15) 0.0408(16) -0.0005(12) 0.0125(14) -0.0008(13)
C35 0.0253(16) 0.0263(15) 0.0344(14) -0.0065(12) 0.0101(12) -0.0025(12)
C36 0.0235(16) 0.0257(17) 0.0293(15) 0.0006(14) 0.0118(13) -0.0006(14)
C37 0.052(2) 0.0249(17) 0.0397(18) 0.0086(14) 0.0184(18) 0.0071(17)
C38 0.052(2) 0.0316(18) 0.0453(19) -0.0130(15) 0.0141(17) -0.0005(16)
C39 0.0244(15) 0.0176(14) 0.0282(13) -0.0005(11) 0.0100(11) -0.0016(11)
C40 0.0249(15) 0.0214(14) 0.0261(13) -0.0008(9) 0.0083(11) -0.0009(10)
C41 0.0299(14) 0.0186(19) 0.0300(12) 0.0004(11) 0.0139(10) -0.0002(12)
C42 0.0237(14) 0.027(2) 0.0367(14) -0.0034(12) 0.0115(11) -0.0015(11)
C43 0.0259(16) 0.0332(15) 0.0287(14) -0.0041(12) 0.0059(12) -0.0054(13)
C44 0.0272(16) 0.0281(16) 0.0263(13) -0.0041(12) 0.0094(12) -0.0047(13)
C45 0.0396(17) 0.036(2) 0.0362(14) 0.0065(15) 0.0193(12) 0.0026(16)
C46 0.0231(18) 0.071(2) 0.0421(18) -0.0089(17) 0.0076(14) -0.0039(17)
C47 0.029(2) 0.0223(17) 0.0248(15) -0.0031(11) 0.0108(14) 0.0017(12)
C48 0.0263(16) 0.0283(15) 0.0282(14) -0.0031(12) 0.0085(12) -0.0027(12)
C49 0.0370(19) 0.0273(15) 0.0256(14) -0.0006(12) 0.0120(13) 0.0003(14)
C50 0.0268(17) 0.0344(17) 0.0312(15) 0.0032(13) 0.0069(13) 0.0069(13)
C51 0.0271(16) 0.0304(16) 0.0294(14) -0.0012(12) 0.0070(12) 0.0037(13)
C52 0.0258(16) 0.0293(15) 0.0296(14) -0.0010(12) 0.0109(12) -0.0019(13)
C53 0.054(2) 0.0353(18) 0.0386(17) 0.0100(15) 0.0111(16) -0.0091(16)
C54 0.0281(18) 0.045(2) 0.0456(18) -0.0003(16) 0.0073(14) 0.0067(15)
C55 0.0222(17) 0.0242(16) 0.0229(14) 0.0031(12) 0.0052(13) 0.0008(13)
C56 0.0219(15) 0.0264(14) 0.0238(13) 0.0004(11) 0.0044(11) -0.0024(12)
C57 0.0257(16) 0.0314(16) 0.0262(13) 0.0037(12) 0.0105(12) 0.0024(12)
C58 0.042(2) 0.0281(17) 0.0333(16) -0.0028(13) 0.0166(15) 0.0033(15)
C59 0.042(2) 0.0280(17) 0.0432(18) -0.0019(14) 0.0205(16) -0.0045(15)
C60 0.0280(18) 0.0276(15) 0.0338(15) -0.0031(12) 0.0137(14) -0.0038(13)
C61 0.0307(18) 0.0408(18) 0.0340(15) 0.0061(13) 0.0152(14) 0.0057(14)
C62 0.070(3) 0.038(2) 0.083(3) -0.027(2) 0.050(2) -0.0140(19)
B1 0.0248(19) 0.0272(17) 0.0206(15) -0.0033(13) 0.0091(14) -0.0045(15)

loop_
_atom_type_symbol
_atom_type_description
_atom_type_scat_dispersion_real
_atom_type_scat_dispersion_imag
_atom_type_scat_source
C C 0.0033 0.0016 'International Tables Vol C Tables 4.2.6.8 and 6.1.1.4'
H H 0.0000 0.0000 'International Tables Vol C Tables 4.2.6.8 and 6.1.1.4'
B B 0.0013 0.0007 'International Tables Vol C Tables 4.2.6.8 and 6.1.1.4'
F F 0.0171 0.0103 'International Tables Vol C Tables 4.2.6.8 and 6.1.1.4'
P P 0.1023 0.0942 'International Tables Vol C Tables 4.2.6.8 and 6.1.1.4'
Ir Ir -1.4442 7.9887 'International Tables Vol C Tables 4.2.6.8 and 6.1.1.4'

loop_
_geom_angle_atom_site_label_1
_geom_angle_atom_site_label_2
_geom_angle_atom_site_label_3
_geom_angle
C17 Ir1 C2 99.30(13)
C17 Ir1 C3 91.27(13)
C2 Ir1 C3 36.95(12)
C17 Ir1 P2 86.04(10)
C2 Ir1 P2 105.02(10)
C3 Ir1 P2 140.79(9)
C17 Ir1 C1 134.67(13)
C2 Ir1 C1 36.80(13)
C3 Ir1 C1 60.56(13)
P2 Ir1 C1 94.82(10)
C17 Ir1 P1 82.29(9)
C2 Ir1 P1 160.79(10)
C3 Ir1 P1 124.23(8)
P2 Ir1 P1 94.19(3)
C1 Ir1 P1 142.45(9)
C17 Ir1 C5 151.51(13)
C2 Ir1 C5 61.29(13)
C3 Ir1 C5 60.53(13)
P2 Ir1 C5 117.85(10)
C1 Ir1 C5 36.03(13)
P1 Ir1 C5 109.24(9)
C17 Ir1 C4 116.84(15)
C2 Ir1 C4 60.98(12)
C3 Ir1 C4 35.63(12)
P2 Ir1 C4 153.81(11)
C1 Ir1 C4 60.38(14)
P1 Ir1 C4 101.07(8)
C5 Ir1 C4 36.72(15)
C11 P1 C19 108.91(14)
C11 P1 C27 100.04(14)
C19 P1 C27 103.75(13)
C11 P1 Ir1 105.85(10)
C19 P1 Ir1 115.85(10)
C27 P1 Ir1 120.97(11)
C29 P2 C30 102.6(2)
C29 P2 C28 101.9(2)
C30 P2 C28 100.46(19)
C29 P2 Ir1 116.93(15)
C30 P2 Ir1 119.27(13)
C28 P2 Ir1 113.07(15)
C5 C1 C2 109.0(3)
C5 C1 C6 124.4(4)
C2 C1 C6 125.6(3)
C5 C1 Ir1 72.77(19)
C2 C1 Ir1 70.04(19)
C6 C1 Ir1 132.8(3)
C1 C2 C3 106.9(3)
C1 C2 C7 126.8(3)
C3 C2 C7 125.1(3)
C1 C2 Ir1 73.17(19)
C3 C2 Ir1 72.74(18)
C7 C2 Ir1 128.9(3)
C4 C3 C2 109.2(3)
C4 C3 C8 126.1(4)
C2 C3 C8 124.4(3)
C4 C3 Ir1 73.52(18)
C2 C3 Ir1 70.32(18)
C8 C3 Ir1 127.3(3)
C3 C4 C5 107.8(3)
C3 C4 C9 126.2(4)
C5 C4 C9 124.5(3)
C3 C4 Ir1 70.86(19)
C5 C4 Ir1 71.48(18)
C9 C4 Ir1 133.8(2)
C1 C5 C4 107.0(3)
C1 C5 C10 125.6(4)
C4 C5 C10 126.1(4)
C1 C5 Ir1 71.20(19)
C4 C5 Ir1 71.81(19)
C10 C5 Ir1 131.9(3)
C1 C6 H6A 109.5
C1 C6 H6B 109.5
H6A C6 H6B 109.5
C1 C6 H6C 109.5
H6A C6 H6C 109.5
H6B C6 H6C 109.5
C2 C7 H7A 109.5
C2 C7 H7B 109.5
H7A C7 H7B 109.5
C2 C7 H7C 109.5
H7A C7 H7C 109.5
H7B C7 H7C 109.5
C3 C8 H8A 109.5
C3 C8 H8B 109.5
H8A C8 H8B 109.5
C3 C8 H8C 109.5
H8A C8 H8C 109.5
H8B C8 H8C 109.5
C4 C9 H9A 109.5
C4 C9 H9B 109.5
H9A C9 H9B 109.5
C4 C9 H9C 109.5
H9A C9 H9C 109.5
H9B C9 H9C 109.5
C5 C10 H10A 109.5
C5 C10 H10B 109.5
H10A C10 H10B 109.5
C5 C10 H10C 109.5
H10A C10 H10C 109.5
H10B C10 H10C 109.5
C12 C11 C16 121.6(3)
C12 C11 P1 112.6(2)
C16 C11 P1 125.7(2)
C11 C12 C13 118.8(3)
C11 C12 C17 120.8(3)
C13 C12 C17 120.3(3)
C14 C13 C12 120.2(3)
C14 C13 H13 119.9
C12 C13 H13 119.9
C13 C14 C15 120.6(3)
C13 C14 H14 119.7
C15 C14 H14 119.7
C16 C15 C14 121.3(3)
C16 C15 H15 119.3
C14 C15 H15 119.3
C15 C16 C11 117.4(3)
C15 C16 C18 118.3(3)
C11 C16 C18 124.2(3)
C12 C17 Ir1 117.56(19)
C12 C17 H17A 107.9
Ir1 C17 H17A 107.9
C12 C17 H17B 107.9
Ir1 C17 H17B 107.9
H17A C17 H17B 107.2
C16 C18 H18A 109.5
C16 C18 H18B 109.5
H18A C18 H18B 109.5
C16 C18 H18C 109.5
H18A C18 H18C 109.5
H18B C18 H18C 109.5
C24 C19 C20 119.1(3)
C24 C19 P1 119.6(2)
C20 C19 P1 121.3(2)
C21 C20 C19 119.1(3)
C21 C20 C25 117.1(3)
C19 C20 C25 123.8(3)
C22 C21 C20 120.8(4)
C22 C21 H21 119.6
C20 C21 H21 119.6
C23 C22 C21 120.6(3)
C23 C22 H22 119.7
C21 C22 H22 119.7
C22 C23 C24 121.1(3)
C22 C23 H23 119.4
C24 C23 H23 119.4
C23 C24 C19 118.9(3)
C23 C24 C26 116.3(3)
C19 C24 C26 124.7(3)
C20 C25 H25A 109.5
C20 C25 H25B 109.5
H25A C25 H25B 109.5
C20 C25 H25C 109.5
H25A C25 H25C 109.5
H25B C25 H25C 109.5
C24 C26 H26A 109.5
C24 C26 H26B 109.5
H26A C26 H26B 109.5
C24 C26 H26C 109.5
H26A C26 H26C 109.5
H26B C26 H26C 109.5
P1 C27 H27A 109.5
P1 C27 H27B 109.5
H27A C27 H27B 109.5
P1 C27 H27C 109.5
H27A C27 H27C 109.5
H27B C27 H27C 109.5
P2 C28 H28A 109.5
P2 C28 H28B 109.5
H28A C28 H28B 109.5
P2 C28 H28C 109.5
H28A C28 H28C 109.5
H28B C28 H28C 109.5
P2 C29 H29A 109.5
P2 C29 H29B 109.5
H29A C29 H29B 109.5
P2 C29 H29C 109.5
H29A C29 H29C 109.5
H29B C29 H29C 109.5
P2 C30 H30A 109.5
P2 C30 H30B 109.5
H30A C30 H30B 109.5
P2 C30 H30C 109.5
H30A C30 H30C 109.5
H30B C30 H30C 109.5
C32 C31 C36 115.5(3)
C32 C31 B1 124.3(3)
C36 C31 B1 120.0(3)
C31 C32 C33 121.8(3)
C31 C32 H32 119.1
C33 C32 H32 119.1
C34 C33 C32 120.8(3)
C34 C33 C37 119.3(3)
C32 C33 C37 119.9(3)
C35 C34 C33 117.9(3)
C35 C34 H34 121.1
C33 C34 H34 121.1
C34 C35 C36 121.0(3)
C34 C35 C38 121.3(3)
C36 C35 C38 117.6(3)
C35 C36 C31 122.9(3)
C35 C36 H36 118.5
C31 C36 H36 118.5
F2 C37 F1 107.6(4)
F2 C37 F3 108.0(4)
F1 C37 F3 102.5(3)
F2 C37 C33 113.6(3)
F1 C37 C33 112.3(3)
F3 C37 C33 112.0(3)
F6 C38 F4 107.9(3)
F6 C38 F5 103.9(4)
F4 C38 F5 105.7(3)
F6 C38 C35 111.9(3)
F4 C38 C35 114.4(3)
F5 C38 C35 112.3(3)
C40 C39 C44 115.1(3)
C40 C39 B1 120.9(3)
C44 C39 B1 123.2(2)
C41 C40 C39 123.0(3)
C41 C40 H40 118.5
C39 C40 H40 118.5
C40 C41 C42 120.5(3)
C40 C41 C45 119.9(3)
C42 C41 C45 119.4(3)
C43 C42 C41 117.7(3)
C43 C42 H42 121.1
C41 C42 H42 121.1
C44 C43 C42 121.4(3)
C44 C43 C46 119.2(3)
C42 C43 C46 119.4(3)
C43 C44 C39 122.2(3)
C43 C44 H44 118.9
C39 C44 H44 118.9
F9 C45 F7 106.6(3)
F9 C45 F8 106.9(3)
F7 C45 F8 106.1(3)
F9 C45 C41 113.2(3)
F7 C45 C41 112.4(3)
F8 C45 C41 111.2(3)
F11 C46 F10 113.0(4)
F11 C46 F12 105.7(4)
F10 C46 F12 100.8(4)
F11 C46 C43 114.3(3)
F10 C46 C43 112.0(3)
F12 C46 C43 110.0(3)
C52 C47 C48 115.1(3)
C52 C47 B1 120.9(3)
C48 C47 B1 123.5(3)
C49 C48 C47 122.7(3)
C49 C48 H48 118.7
C47 C48 H48 118.7
C50 C49 C48 120.7(3)
C50 C49 C53 119.9(3)
C48 C49 C53 119.4(3)
C49 C50 C51 118.2(3)
C49 C50 H50 120.9
C51 C50 H50 120.9
C52 C51 C50 120.4(3)
C52 C51 C54 119.6(3)
C50 C51 C54 119.8(3)
C51 C52 C47 122.9(3)
C51 C52 H52 118.5
C47 C52 H52 118.5
F15 C53 F14 106.3(4)
F15 C53 F13 105.4(4)
F14 C53 F13 102.7(4)
F15 C53 C49 115.3(3)
F14 C53 C49 112.5(3)
F13 C53 C49 113.5(3)
F17 C54 F16 107.5(3)
F17 C54 F18 104.6(3)
F16 C54 F18 105.5(3)
F17 C54 C51 113.2(3)
F16 C54 C51 112.5(3)
F18 C54 C51 112.8(3)
C56 C55 C60 115.9(3)
C56 C55 B1 121.1(3)
C60 C55 B1 121.9(3)
C57 C56 C55 122.5(3)
C57 C56 H56 118.8
C55 C56 H56 118.8
C58 C57 C56 121.2(3)
C58 C57 C61 120.1(3)
C56 C57 C61 118.7(3)
C57 C58 C59 117.5(3)
C57 C58 H58 121.3
C59 C58 H58 121.3
C60 C59 C58 121.1(3)
C60 C59 C62 119.7(3)
C58 C59 C62 119.2(3)
C59 C60 C55 121.8(3)
C59 C60 H60 119.1
C55 C60 H60 119.1
F20 C61 F19 106.9(3)
F20 C61 F21 105.5(3)
F19 C61 F21 106.3(3)
F20 C61 C57 112.9(3)
F19 C61 C57 112.6(3)
F21 C61 C57 112.1(2)
F23 C62 F24 107.2(5)
F23 C62 F22 102.7(4)
F24 C62 F22 105.7(4)
F23 C62 C59 113.0(4)
F24 C62 C59 113.9(3)
F22 C62 C59 113.5(4)
C31 B1 C39 103.7(2)
C31 B1 C47 111.1(3)
C39 B1 C47 112.3(3)
C31 B1 C55 113.6(3)
C39 B1 C55 114.9(3)
C47 B1 C55 101.5(3)

loop_
_geom_bond_atom_site_label_1
_geom_bond_atom_site_label_2
_geom_bond_distance
Ir1 C17 2.124(3)
Ir1 C2 2.238(3)
Ir1 C3 2.270(3)
Ir1 P2 2.2729(9)
Ir1 C1 2.279(3)
Ir1 P1 2.2838(7)
Ir1 C5 2.300(3)
Ir1 C4 2.304(3)
P1 C11 1.825(3)
P1 C19 1.832(3)
P1 C27 1.846(3)
P2 C29 1.815(4)
P2 C30 1.821(4)
P2 C28 1.821(4)
C1 C5 1.416(5)
C1 C2 1.426(5)
C1 C6 1.498(5)
C2 C3 1.429(5)
C2 C7 1.514(5)
C3 C4 1.400(5)
C3 C8 1.509(5)
C4 C5 1.450(6)
C4 C9 1.500(5)
C5 C10 1.498(5)
C6 H6A 0.9800
C6 H6B 0.9800
C6 H6C 0.9800
C7 H7A 0.9800
C7 H7B 0.9800
C7 H7C 0.9800
C8 H8A 0.9800
C8 H8B 0.9800
C8 H8C 0.9800
C9 H9A 0.9800
C9 H9B 0.9800
C9 H9C 0.9800
C10 H10A 0.9800
C10 H10B 0.9800
C10 H10C 0.9800
C11 C12 1.394(4)
C11 C16 1.410(4)
C12 C13 1.402(4)
C12 C17 1.506(4)
C13 C14 1.365(5)
C13 H13 0.9500
C14 C15 1.393(5)
C14 H14 0.9500
C15 C16 1.387(5)
C15 H15 0.9500
C16 C18 1.501(5)
C17 H17A 0.9900
C17 H17B 0.9900
C18 H18A 0.9800
C18 H18B 0.9800
C18 H18C 0.9800
C19 C24 1.412(4)
C19 C20 1.416(4)
C20 C21 1.390(5)
C20 C25 1.514(5)
C21 C22 1.386(5)
C21 H21 0.9500
C22 C23 1.348(5)
C22 H22 0.9500
C23 C24 1.409(4)
C23 H23 0.9500
C24 C26 1.514(5)
C25 H25A 0.9800
C25 H25B 0.9800
C25 H25C 0.9800
C26 H26A 0.9800
C26 H26B 0.9800
C26 H26C 0.9800
C27 H27A 0.9800
C27 H27B 0.9800
C27 H27C 0.9800
C28 H28A 0.9800
C28 H28B 0.9800
C28 H28C 0.9800
C29 H29A 0.9800
C29 H29B 0.9800
C29 H29C 0.9800
C30 H30A 0.9800
C30 H30B 0.9800
C30 H30C 0.9800
F1 C37 1.328(4)
F2 C37 1.268(5)
F3 C37 1.340(5)
F4 C38 1.332(4)
F5 C38 1.338(5)
F6 C38 1.324(5)
F7 C45 1.329(4)
F8 C45 1.338(5)
F9 C45 1.321(4)
F10 C46 1.313(5)
F11 C46 1.230(4)
F12 C46 1.324(5)
F13 C53 1.301(5)
F14 C53 1.298(5)
F15 C53 1.287(4)
F16 C54 1.321(4)
F17 C54 1.320(5)
F18 C54 1.336(4)
F19 C61 1.335(4)
F20 C61 1.330(4)
F21 C61 1.340(4)
F22 C62 1.313(5)
F23 C62 1.275(6)
F24 C62 1.303(5)
C31 C32 1.396(5)
C31 C36 1.398(5)
C31 B1 1.629(4)
C32 C33 1.404(5)
C32 H32 0.9500
C33 C34 1.390(4)
C33 C37 1.502(4)
C34 C35 1.374(5)
C34 H34 0.9500
C35 C36 1.384(5)
C35 C38 1.494(4)
C36 H36 0.9500
C39 C40 1.401(4)
C39 C44 1.405(4)
C39 B1 1.635(5)
C40 C41 1.384(4)
C40 H40 0.9500
C41 C42 1.388(4)
C41 C45 1.505(4)
C42 C43 1.388(4)
C42 H42 0.9500
C43 C44 1.381(4)
C43 C46 1.529(5)
C44 H44 0.9500
C47 C52 1.399(4)
C47 C48 1.400(5)
C47 B1 1.641(5)
C48 C49 1.389(4)
C48 H48 0.9500
C49 C50 1.382(5)
C49 C53 1.494(5)
C50 C51 1.389(5)
C50 H50 0.9500
C51 C52 1.385(4)
C51 C54 1.496(5)
C52 H52 0.9500
C55 C56 1.396(4)
C55 C60 1.399(5)
C55 B1 1.641(5)
C56 C57 1.391(4)
C56 H56 0.9500
C57 C58 1.373(5)
C57 C61 1.496(4)
C58 C59 1.405(5)
C58 H58 0.9500
C59 C60 1.389(5)
C59 C62 1.492(5)
C60 H60 0.9500

loop_
_geom_torsion_atom_site_label_1
_geom_torsion_atom_site_label_2
_geom_torsion_atom_site_label_3
_geom_torsion_atom_site_label_4
_geom_torsion
C17 Ir1 P1 C11 -2.20(14)
C2 Ir1 P1 C11 -98.3(3)
C3 Ir1 P1 C11 -88.46(15)
P2 Ir1 P1 C11 83.22(11)
C1 Ir1 P1 C11 -173.28(18)
C5 Ir1 P1 C11 -155.34(14)
C4 Ir1 P1 C11 -118.16(15)
C17 Ir1 P1 C19 118.59(15)
C2 Ir1 P1 C19 22.5(3)
C3 Ir1 P1 C19 32.33(15)
P2 Ir1 P1 C19 -155.99(11)
C1 Ir1 P1 C19 -52.5(2)
C5 Ir1 P1 C19 -34.55(15)
C4 Ir1 P1 C19 2.63(16)
C17 Ir1 P1 C27 -114.63(15)
C2 Ir1 P1 C27 149.2(3)
C3 Ir1 P1 C27 159.10(16)
P2 Ir1 P1 C27 -29.21(12)
C1 Ir1 P1 C27 74.3(2)
C5 Ir1 P1 C27 92.23(16)
C4 Ir1 P1 C27 129.40(16)
C17 Ir1 P2 C29 162.50(19)
C2 Ir1 P2 C29 -98.92(19)
C3 Ir1 P2 C29 -110.4(2)
C1 Ir1 P2 C29 -62.96(19)
P1 Ir1 P2 C29 80.55(17)
C5 Ir1 P2 C29 -33.81(19)
C4 Ir1 P2 C29 -45.3(2)
C17 Ir1 P2 C30 38.11(17)
C2 Ir1 P2 C30 136.68(18)
C3 Ir1 P2 C30 125.2(2)
C1 Ir1 P2 C30 172.64(18)
P1 Ir1 P2 C30 -43.85(16)
C5 Ir1 P2 C30 -158.20(18)
C4 Ir1 P2 C30 -169.7(2)
C17 Ir1 P2 C28 -79.60(18)
C2 Ir1 P2 C28 18.97(18)
C3 Ir1 P2 C28 7.5(2)
C1 Ir1 P2 C28 54.93(18)
P1 Ir1 P2 C28 -161.56(16)
C5 Ir1 P2 C28 84.09(18)
C4 Ir1 P2 C28 72.6(2)
C17 Ir1 C1 C5 -137.9(2)
C2 Ir1 C1 C5 -118.3(3)
C3 Ir1 C1 C5 -79.4(2)
P2 Ir1 C1 C5 132.9(2)
P1 Ir1 C1 C5 29.6(3)
C4 Ir1 C1 C5 -38.2(2)
C17 Ir1 C1 C2 -19.6(3)
C3 Ir1 C1 C2 39.0(2)
P2 Ir1 C1 C2 -108.7(2)
P1 Ir1 C1 C2 147.96(18)
C5 Ir1 C1 C2 118.3(3)
C4 Ir1 C1 C2 80.1(2)
C17 Ir1 C1 C6 100.9(4)
C2 Ir1 C1 C6 120.4(5)
C3 Ir1 C1 C6 159.4(4)
P2 Ir1 C1 C6 11.7(4)
P1 Ir1 C1 C6 -91.6(4)
C5 Ir1 C1 C6 -121.2(5)
C4 Ir1 C1 C6 -159.4(4)
C5 C1 C2 C3 -2.7(4)
C6 C1 C2 C3 165.7(4)
Ir1 C1 C2 C3 -65.4(2)
C5 C1 C2 C7 -170.9(4)
C6 C1 C2 C7 -2.6(6)
Ir1 C1 C2 C7 126.3(4)
C5 C1 C2 Ir1 62.7(2)
C6 C1 C2 Ir1 -128.9(4)
C17 Ir1 C2 C1 166.0(2)
C3 Ir1 C2 C1 -114.4(3)
P2 Ir1 C2 C1 77.7(2)
P1 Ir1 C2 C1 -100.7(3)
C5 Ir1 C2 C1 -36.2(2)
C4 Ir1 C2 C1 -78.3(2)
C17 Ir1 C2 C3 -79.6(2)
P2 Ir1 C2 C3 -167.97(17)
C1 Ir1 C2 C3 114.4(3)
P1 Ir1 C2 C3 13.6(4)
C5 Ir1 C2 C3 78.2(2)
C4 Ir1 C2 C3 36.0(2)
C17 Ir1 C2 C7 41.9(4)
C3 Ir1 C2 C7 121.6(4)
P2 Ir1 C2 C7 -46.4(4)
C1 Ir1 C2 C7 -124.1(4)
P1 Ir1 C2 C7 135.2(3)
C5 Ir1 C2 C7 -160.3(4)
C4 Ir1 C2 C7 157.6(4)
C1 C2 C3 C4 2.0(4)
C7 C2 C3 C4 170.5(3)
Ir1 C2 C3 C4 -63.7(2)
C1 C2 C3 C8 -172.0(3)
C7 C2 C3 C8 -3.5(6)
Ir1 C2 C3 C8 122.3(3)
C1 C2 C3 Ir1 65.7(2)
C7 C2 C3 Ir1 -125.8(4)
C17 Ir1 C3 C4 -138.1(2)
C2 Ir1 C3 C4 118.0(3)
P2 Ir1 C3 C4 136.6(2)
C1 Ir1 C3 C4 79.2(2)
P1 Ir1 C3 C4 -56.6(2)
C5 Ir1 C3 C4 37.6(2)
C17 Ir1 C3 C2 103.9(2)
P2 Ir1 C3 C2 18.6(3)
C1 Ir1 C3 C2 -38.8(2)
P1 Ir1 C3 C2 -174.62(17)
C5 Ir1 C3 C2 -80.4(2)
C4 Ir1 C3 C2 -118.0(3)
C17 Ir1 C3 C8 -14.9(3)
C2 Ir1 C3 C8 -118.8(4)
P2 Ir1 C3 C8 -100.2(3)
C1 Ir1 C3 C8 -157.6(4)
P1 Ir1 C3 C8 66.6(4)
C5 Ir1 C3 C8 160.8(4)
C4 Ir1 C3 C8 123.2(4)
C2 C3 C4 C5 -0.6(4)
C8 C3 C4 C5 173.2(3)
Ir1 C3 C4 C5 -62.3(2)
C2 C3 C4 C9 -167.5(3)
C8 C3 C4 C9 6.4(6)
Ir1 C3 C4 C9 130.8(4)
C2 C3 C4 Ir1 61.7(2)
C8 C3 C4 Ir1 -124.5(4)
C17 Ir1 C4 C3 48.4(2)
C2 Ir1 C4 C3 -37.4(2)
P2 Ir1 C4 C3 -100.2(3)
C1 Ir1 C4 C3 -79.8(2)
P1 Ir1 C4 C3 135.31(19)
C5 Ir1 C4 C3 -117.3(3)
C17 Ir1 C4 C5 165.69(19)
C2 Ir1 C4 C5 79.9(2)
C3 Ir1 C4 C5 117.3(3)
P2 Ir1 C4 C5 17.1(3)
C1 Ir1 C4 C5 37.48(19)
P1 Ir1 C4 C5 -107.42(18)
C17 Ir1 C4 C9 -73.9(4)
C2 Ir1 C4 C9 -159.6(5)
C3 Ir1 C4 C9 -122.3(5)
P2 Ir1 C4 C9 137.5(3)
C1 Ir1 C4 C9 157.9(5)
P1 Ir1 C4 C9 13.0(4)
C5 Ir1 C4 C9 120.5(5)
C2 C1 C5 C4 2.3(4)
C6 C1 C5 C4 -166.2(3)
Ir1 C1 C5 C4 63.3(2)
C2 C1 C5 C10 170.4(4)
C6 C1 C5 C10 1.9(6)
Ir1 C1 C5 C10 -128.6(4)
C2 C1 C5 Ir1 -61.0(2)
C6 C1 C5 Ir1 130.5(4)
C3 C4 C5 C1 -1.0(4)
C9 C4 C5 C1 166.1(3)
Ir1 C4 C5 C1 -62.9(2)
C3 C4 C5 C10 -169.0(3)
C9 C4 C5 C10 -1.9(5)
Ir1 C4 C5 C10 129.1(4)
C3 C4 C5 Ir1 61.9(2)
C9 C4 C5 Ir1 -131.0(3)
C17 Ir1 C5 C1 88.4(3)
C2 Ir1 C5 C1 37.0(2)
C3 Ir1 C5 C1 79.5(2)
P2 Ir1 C5 C1 -55.6(2)
P1 Ir1 C5 C1 -161.39(19)
C4 Ir1 C5 C1 116.0(3)
C17 Ir1 C5 C4 -27.5(4)
C2 Ir1 C5 C4 -79.0(2)
C3 Ir1 C5 C4 -36.49(18)
P2 Ir1 C5 C4 -171.57(15)
C1 Ir1 C5 C4 -116.0(3)
P1 Ir1 C5 C4 82.66(18)
C17 Ir1 C5 C10 -150.2(4)
C2 Ir1 C5 C10 158.4(5)
C3 Ir1 C5 C10 -159.1(4)
P2 Ir1 C5 C10 65.8(4)
C1 Ir1 C5 C10 121.4(5)
P1 Ir1 C5 C10 -40.0(4)
C4 Ir1 C5 C10 -122.6(5)
C19 P1 C11 C12 -128.2(2)
C27 P1 C11 C12 123.4(2)
Ir1 P1 C11 C12 -3.0(3)
C19 P1 C11 C16 55.4(3)
C27 P1 C11 C16 -53.0(3)
Ir1 P1 C11 C16 -179.4(3)
C16 C11 C12 C13 2.4(5)
P1 C11 C12 C13 -174.2(3)
C16 C11 C12 C17 -174.1(3)
P1 C11 C12 C17 9.3(4)
C11 C12 C13 C14 -2.2(5)
C17 C12 C13 C14 174.2(3)
C12 C13 C14 C15 0.4(6)
C13 C14 C15 C16 1.5(6)
C14 C15 C16 C11 -1.3(5)
C14 C15 C16 C18 -178.8(3)
C12 C11 C16 C15 -0.6(5)
P1 C11 C16 C15 175.5(2)
C12 C11 C16 C18 176.7(3)
P1 C11 C16 C18 -7.2(5)
C11 C12 C17 Ir1 -12.0(4)
C13 C12 C17 Ir1 171.6(3)
C2 Ir1 C17 C12 167.8(3)
C3 Ir1 C17 C12 131.6(3)
P2 Ir1 C17 C12 -87.6(2)
C1 Ir1 C17 C12 179.6(2)
P1 Ir1 C17 C12 7.2(2)
C5 Ir1 C17 C12 123.8(3)
C4 Ir1 C17 C12 105.7(3)
C11 P1 C19 C24 -148.0(2)
C27 P1 C19 C24 -42.1(3)
Ir1 P1 C19 C24 92.9(2)
C11 P1 C19 C20 33.6(3)
C27 P1 C19 C20 139.5(3)
Ir1 P1 C19 C20 -85.5(3)
C24 C19 C20 C21 6.4(4)
P1 C19 C20 C21 -175.2(2)
C24 C19 C20 C25 -171.5(3)
P1 C19 C20 C25 6.9(4)
C19 C20 C21 C22 -2.9(5)
C25 C20 C21 C22 175.1(3)
C20 C21 C22 C23 -2.0(6)
C21 C22 C23 C24 3.3(5)
C22 C23 C24 C19 0.4(5)
C22 C23 C24 C26 -177.4(3)
C20 C19 C24 C23 -5.2(4)
P1 C19 C24 C23 176.4(2)
C20 C19 C24 C26 172.4(3)
P1 C19 C24 C26 -6.0(4)
C36 C31 C32 C33 -1.3(5)
B1 C31 C32 C33 -176.8(3)
C31 C32 C33 C34 1.0(5)
C31 C32 C33 C37 -177.3(3)
C32 C33 C34 C35 -0.3(5)
C37 C33 C34 C35 178.0(3)
C33 C34 C35 C36 -0.1(5)
C33 C34 C35 C38 -176.6(3)
C34 C35 C36 C31 -0.2(5)
C38 C35 C36 C31 176.5(3)
C32 C31 C36 C35 0.9(5)
B1 C31 C36 C35 176.6(3)
C34 C33 C37 F2 96.8(5)
C32 C33 C37 F2 -84.9(5)
C34 C33 C37 F1 -140.7(3)
C32 C33 C37 F1 37.6(5)
C34 C33 C37 F3 -26.0(5)
C32 C33 C37 F3 152.3(3)
C34 C35 C38 F6 111.7(4)
C36 C35 C38 F6 -65.0(4)
C34 C35 C38 F4 -11.4(5)
C36 C35 C38 F4 171.9(3)
C34 C35 C38 F5 -131.8(3)
C36 C35 C38 F5 51.5(4)
C44 C39 C40 C41 -0.6(4)
B1 C39 C40 C41 -171.0(3)
C39 C40 C41 C42 0.1(4)
C39 C40 C41 C45 175.4(3)
C40 C41 C42 C43 0.1(4)
C45 C41 C42 C43 -175.2(3)
C41 C42 C43 C44 0.2(4)
C41 C42 C43 C46 -179.7(3)
C42 C43 C44 C39 -0.7(5)
C46 C43 C44 C39 179.2(3)
C40 C39 C44 C43 0.9(4)
B1 C39 C44 C43 171.0(3)
C40 C41 C45 F9 155.9(3)
C42 C41 C45 F9 -28.7(5)
C40 C41 C45 F7 35.1(4)
C42 C41 C45 F7 -149.6(3)
C40 C41 C45 F8 -83.7(4)
C42 C41 C45 F8 91.6(4)
C44 C43 C46 F11 24.2(6)
C42 C43 C46 F11 -155.9(4)
C44 C43 C46 F10 154.2(4)
C42 C43 C46 F10 -25.9(5)
C44 C43 C46 F12 -94.5(4)
C42 C43 C46 F12 85.4(4)
C52 C47 C48 C49 -0.7(4)
B1 C47 C48 C49 -172.0(3)
C47 C48 C49 C50 0.7(5)
C47 C48 C49 C53 178.0(3)
C48 C49 C50 C51 -0.7(5)
C53 C49 C50 C51 -178.0(3)
C49 C50 C51 C52 0.8(5)
C49 C50 C51 C54 177.8(3)
C50 C51 C52 C47 -0.8(5)
C54 C51 C52 C47 -177.8(3)
C48 C47 C52 C51 0.7(4)
B1 C47 C52 C51 172.3(3)
C50 C49 C53 F15 -15.5(5)
C48 C49 C53 F15 167.2(4)
C50 C49 C53 F14 106.6(4)
C48 C49 C53 F14 -70.6(5)
C50 C49 C53 F13 -137.2(4)
C48 C49 C53 F13 45.5(5)
C52 C51 C54 F17 -28.1(4)
C50 C51 C54 F17 154.9(3)
C52 C51 C54 F16 94.1(4)
C50 C51 C54 F16 -82.9(4)
C52 C51 C54 F18 -146.7(3)
C50 C51 C54 F18 36.3(4)
C60 C55 C56 C57 1.0(4)
B1 C55 C56 C57 -167.6(3)
C55 C56 C57 C58 -1.7(5)
C55 C56 C57 C61 178.6(3)
C56 C57 C58 C59 2.2(5)
C61 C57 C58 C59 -178.2(3)
C57 C58 C59 C60 -2.1(5)
C57 C58 C59 C62 176.9(4)
C58 C59 C60 C55 1.6(5)
C62 C59 C60 C55 -177.4(4)
C56 C55 C60 C59 -1.0(5)
B1 C55 C60 C59 167.6(3)
C58 C57 C61 F20 -105.9(4)
C56 C57 C61 F20 73.8(4)
C58 C57 C61 F19 15.4(4)
C56 C57 C61 F19 -165.0(3)
C58 C57 C61 F21 135.2(3)
C56 C57 C61 F21 -45.2(4)
C60 C59 C62 F23 120.5(5)
C58 C59 C62 F23 -58.6(6)
C60 C59 C62 F24 -2.2(6)
C58 C59 C62 F24 178.8(4)
C60 C59 C62 F22 -123.2(4)
C58 C59 C62 F22 57.8(6)
C32 C31 B1 C39 93.5(3)
C36 C31 B1 C39 -81.8(4)
C32 C31 B1 C47 -145.7(3)
C36 C31 B1 C47 39.0(4)
C32 C31 B1 C55 -32.0(5)
C36 C31 B1 C55 152.7(3)
C40 C39 B1 C31 81.2(3)
C44 C39 B1 C31 -88.4(3)
C40 C39 B1 C47 -38.8(4)
C44 C39 B1 C47 151.6(3)
C40 C39 B1 C55 -154.1(3)
C44 C39 B1 C55 36.2(4)
C52 C47 B1 C31 35.1(4)
C48 C47 B1 C31 -154.1(3)
C52 C47 B1 C39 150.7(3)
C48 C47 B1 C39 -38.5(4)
C52 C47 B1 C55 -86.1(4)
C48 C47 B1 C55 84.7(4)
C56 C55 B1 C31 -38.4(5)
C60 C55 B1 C31 153.7(3)
C56 C55 B1 C39 -157.6(3)
C60 C55 B1 C39 34.5(4)
C56 C55 B1 C47 81.0(4)
C60 C55 B1 C47 -87.0(4)
